data_7230690
loop_
_publ_author_name
'Iijima, Kodai'
'Le Gal, Yann'
'Lorcy, Dominique'
'Mori, Takehiko'

_publ_section_title
;
 Impact of bulky phenylalkyl substituents on the air-stable n-channel
 transistors of birhodanine analogues
;
_journal_issue 33
_journal_name_full 'RSC Advances'
_journal_page_first 18400
_journal_paper_doi 10.1039/C8RA03362E
_journal_volume 8
_journal_year 2018
_chemical_formula_moiety 'C20 H14 N2 O2 S4'
_chemical_formula_sum 'C20 H14 N2 O2 S4'
_chemical_formula_weight 442.58
_space_group_IT_number 14
_symmetry_cell_setting monoclinic
_symmetry_Int_Tables_number 14
_symmetry_space_group_name_Hall '-P 2yn'
_symmetry_space_group_name_H-M 'P 1 21/n 1'
_atom_sites_solution_hydrogens geom
_atom_sites_solution_primary direct
_atom_sites_solution_secondary difmap
_audit_block_doi 10.5517/ccdc.csd.cc1zln4c
_audit_update_record
;
2018-04-06 deposited with the CCDC.
2018-05-11 downloaded from the CCDC.
;
_cell_angle_alpha 90.0000
_cell_angle_beta 108.13(4)
_cell_angle_gamma 90.0000
_cell_formula_units_Z 2
_cell_length_a 18.054(15)
_cell_length_b 4.977(5)
_cell_length_c 11.429(8)
_cell_measurement_reflns_used 25
_cell_measurement_temperature 298
_cell_measurement_theta_max 17.38
_cell_measurement_theta_min 15.10
_cell_volume 976.0(15)
_computing_cell_refinement WinAFC
_computing_data_collection WinAFC
_computing_data_reduction WinAFC
_computing_molecular_graphics 'CrystalStructure 4.0'
_computing_publication_material 'CrystalStructure 4.0 (Rigaku, 2010)'
_computing_structure_refinement 'SHELXL97 (Sheldrick, 2008)'
_computing_structure_solution 'Il Milione (Burla, et al., 2007)'
_diffrn_ambient_temperature 298
_diffrn_measured_fraction_theta_full 0.999
_diffrn_measured_fraction_theta_max 0.999
_diffrn_measurement_device_type 'Rigaku AFC7R'
_diffrn_measurement_method \w-2\q
_diffrn_radiation_type 'Mo K\a'
_diffrn_radiation_wavelength 0.71069
_diffrn_reflns_av_R_equivalents 0.0611
_diffrn_reflns_limit_h_max 25
_diffrn_reflns_limit_h_min -13
_diffrn_reflns_limit_k_max 3
_diffrn_reflns_limit_k_min -6
_diffrn_reflns_limit_l_max 15
_diffrn_reflns_limit_l_min -16
_diffrn_reflns_number 3588
_diffrn_reflns_theta_full 30.01
_diffrn_reflns_theta_max 30.01
_diffrn_standards_decay_% -5.474
_diffrn_standards_interval_count 150
_diffrn_standards_number 3
_exptl_absorpt_coefficient_mu 0.506
_exptl_absorpt_correction_T_max 0.970
_exptl_absorpt_correction_T_min 0.939
_exptl_absorpt_correction_type psi-scan
_exptl_absorpt_process_details '(North, Phillips & Mathews, 1968)'
_exptl_crystal_colour red
_exptl_crystal_density_diffrn 1.506
_exptl_crystal_density_method 'not measured'
_exptl_crystal_description needle
_exptl_crystal_F_000 456.00
_exptl_crystal_size_max 0.740
_exptl_crystal_size_mid 0.140
_exptl_crystal_size_min 0.060
_refine_diff_density_max 0.450
_refine_diff_density_min -0.330
_refine_ls_extinction_method none
_refine_ls_goodness_of_fit_ref 1.017
_refine_ls_hydrogen_treatment constr
_refine_ls_number_parameters 127
_refine_ls_number_reflns 2830
_refine_ls_number_restraints 0
_refine_ls_R_factor_gt 0.0548
_refine_ls_shift/su_max 0.000
_refine_ls_structure_factor_coef Fsqd
_refine_ls_weighting_details 'w = 1/[\s^2^(Fo^2^)+(0.0680P)^2^+0.1170P] where P=(Fo^2^+2Fc^2^)/3'
_refine_ls_weighting_scheme calc
_refine_ls_wR_factor_ref 0.1652
_reflns_number_gt 1494
_reflns_number_total 2830
_reflns_threshold_expression F^2^>2.0\s(F^2^)
_cod_data_source_file c8ra03362e2.cif
_cod_data_source_block OS-Bn
_cod_original_cell_volume 976.0(14)
_cod_database_code 7230690

loop_
_symmetry_equiv_pos_site_id
_symmetry_equiv_pos_as_xyz
1 +X,+Y,+Z
2 1/2-X,1/2+Y,1/2-Z
3 -X,-Y,-Z
4 1/2+X,1/2-Y,1/2+Z

loop_
_atom_site_label
_atom_site_type_symbol
_atom_site_fract_x
_atom_site_fract_y
_atom_site_fract_z
_atom_site_U_iso_or_equiv
_atom_site_adp_type
_atom_site_occupancy
_atom_site_symmetry_multiplicity
_atom_site_calc_flag
_atom_site_refinement_flags
S1 S -0.06222(4) 0.79368(18) 0.07849(7) 0.0472(3) Uani 1.0 4 d .
S2 S -0.01625(7) 1.1536(2) 0.29248(9) 0.0708(4) Uani 1.0 4 d .
O1 O 0.14076(12) 0.4893(6) 0.14454(18) 0.0594(7) Uani 1.0 4 d .
N1 N 0.07867(14) 0.8049(6) 0.2284(2) 0.0448(6) Uani 1.0 4 d .
C1 C 0.00595(15) 0.5844(6) 0.0480(3) 0.0389(7) Uani 1.0 4 d .
C2 C 0.00719(18) 0.9232(7) 0.2100(3) 0.0465(7) Uani 1.0 4 d .
C3 C 0.08270(17) 0.6124(7) 0.1427(3) 0.0438(7) Uani 1.0 4 d .
C4 C 0.14922(18) 0.8741(8) 0.3320(3) 0.0536(9) Uani 1.0 4 d .
C5 C 0.16887(18) 0.6628(7) 0.4308(3) 0.0479(8) Uani 1.0 4 d .
C6 C 0.23746(19) 0.5200(8) 0.4556(3) 0.0622(10) Uani 1.0 4 d .
C7 C 0.2572(3) 0.3296(9) 0.5482(4) 0.0732(11) Uani 1.0 4 d .
C8 C 0.2083(3) 0.2800(9) 0.6167(4) 0.0711(11) Uani 1.0 4 d .
C9 C 0.1401(3) 0.4195(9) 0.5921(4) 0.0715(11) Uani 1.0 4 d .
C10 C 0.1208(2) 0.6126(8) 0.5011(3) 0.0600(9) Uani 1.0 4 d .
H4A H 0.1408 1.0441 0.3674 0.0643 Uiso 1.0 4 calc R
H4B H 0.1930 0.8962 0.3007 0.0643 Uiso 1.0 4 calc R
H6 H 0.2708 0.5523 0.4095 0.0746 Uiso 1.0 4 calc R
H7 H 0.3037 0.2349 0.5642 0.0878 Uiso 1.0 4 calc R
H8 H 0.2215 0.1524 0.6792 0.0854 Uiso 1.0 4 calc R
H9 H 0.1063 0.3841 0.6373 0.0858 Uiso 1.0 4 calc R
H10 H 0.0748 0.7097 0.4870 0.0719 Uiso 1.0 4 calc R

loop_
_atom_site_aniso_label
_atom_site_aniso_U_11
_atom_site_aniso_U_22
_atom_site_aniso_U_33
_atom_site_aniso_U_12
_atom_site_aniso_U_13
_atom_site_aniso_U_23
S1 0.0450(4) 0.0555(5) 0.0386(4) 0.0048(4) 0.0095(3) -0.0057(4)
S2 0.0973(8) 0.0619(7) 0.0554(6) 0.0059(6) 0.0272(5) -0.0176(5)
O1 0.0417(12) 0.0875(19) 0.0442(12) 0.0058(13) 0.0063(9) -0.0124(13)
N1 0.0481(14) 0.0526(15) 0.0297(11) -0.0098(13) 0.0063(10) -0.0041(11)
C1 0.0383(14) 0.0456(16) 0.0308(12) 0.0002(13) 0.0078(11) -0.0007(12)
C2 0.0592(19) 0.0467(17) 0.0336(14) -0.0049(15) 0.0144(13) -0.0008(13)
C3 0.0413(15) 0.0558(18) 0.0320(13) -0.0043(14) 0.0080(11) -0.0019(13)
C4 0.0519(18) 0.066(3) 0.0360(15) -0.0181(17) 0.0038(13) -0.0030(15)
C5 0.0503(17) 0.056(2) 0.0323(14) -0.0125(16) 0.0054(12) -0.0088(13)
C6 0.0456(18) 0.079(3) 0.0558(19) -0.0093(19) 0.0074(15) -0.0039(19)
C7 0.060(3) 0.076(3) 0.066(3) 0.004(2) -0.0046(19) -0.006(2)
C8 0.092(3) 0.061(3) 0.0468(19) -0.001(3) 0.0009(19) 0.0037(18)
C9 0.093(3) 0.075(3) 0.0504(19) -0.000(3) 0.028(2) 0.007(2)
C10 0.068(3) 0.066(3) 0.0443(17) 0.0058(19) 0.0165(16) 0.0006(17)

loop_
_atom_type_symbol
_atom_type_description
_atom_type_scat_dispersion_real
_atom_type_scat_dispersion_imag
_atom_type_scat_source
C C 0.0033 0.0016
;
International Tables for Crystallography
(1992, Vol. C, Tables 4.2.6.8 and 6.1.1.4)
;
H H 0.0000 0.0000
;
International Tables for Crystallography
(1992, Vol. C, Table 6.1.1.4)
;
N N 0.0061 0.0033
;
International Tables for Crystallography
(1992, Vol. C, Tables 4.2.6.8 and 6.1.1.4)
;
O O 0.0106 0.0060
;
International Tables for Crystallography
(1992, Vol. C, Tables 4.2.6.8 and 6.1.1.4)
;
S S 0.1246 0.1234
;
International Tables for Crystallography
(1992, Vol. C, Tables 4.2.6.8 and 6.1.1.4)
;

loop_
_geom_angle_atom_site_label_1
_geom_angle_atom_site_label_2
_geom_angle_atom_site_label_3
_geom_angle
_geom_angle_publ_flag
_geom_angle_site_symmetry_1
_geom_angle_site_symmetry_3
C1 S1 C2 91.75(15) yes . .
C2 N1 C3 116.1(3) yes . .
C2 N1 C4 123.7(3) yes . .
C3 N1 C4 120.2(3) yes . .
S1 C1 C1 126.7(2) yes . 3_565
S1 C1 C3 111.1(3) yes . .
C1 C1 C3 122.2(3) yes 3_565 .
S1 C2 S2 120.8(2) yes . .
S1 C2 N1 111.1(3) yes . .
S2 C2 N1 128.0(3) yes . .
O1 C3 N1 125.0(3) yes . .
O1 C3 C1 125.2(3) yes . .
N1 C3 C1 109.8(3) yes . .
N1 C4 C5 112.4(3) yes . .
C4 C5 C6 120.1(4) yes . .
C4 C5 C10 121.4(3) yes . .
C6 C5 C10 118.4(3) yes . .
C5 C6 C7 120.8(4) yes . .
C6 C7 C8 120.1(4) yes . .
C7 C8 C9 119.4(4) yes . .
C8 C9 C10 120.7(5) yes . .
C5 C10 C9 120.6(4) yes . .

loop_
_geom_bond_atom_site_label_1
_geom_bond_atom_site_label_2
_geom_bond_distance
_geom_bond_publ_flag
_geom_bond_site_symmetry_2
S1 C1 1.729(4) yes .
S1 C2 1.753(3) yes .
S2 C2 1.622(4) yes .
O1 C3 1.209(4) yes .
N1 C2 1.374(5) yes .
N1 C3 1.388(4) yes .
N1 C4 1.485(4) yes .
C1 C1 1.345(4) yes 3_565
C1 C3 1.476(4) yes .
C4 C5 1.503(5) yes .
C5 C6 1.378(5) yes .
C5 C10 1.377(6) yes .
C6 C7 1.383(6) yes .
C7 C8 1.372(7) yes .
C8 C9 1.365(7) yes .
C9 C10 1.379(6) yes .
